data_7151920
loop_
_publ_author_name
'Vachon, J\'er\^ome'
'Harthong, Steven'
'Jeanneau, Erwann'
'Aronica, Christophe'
'Vanthuyne, Nicolas'
'Roussel, Christian'
'Dutasta, Jean-Pierre'

_publ_section_related_literature
;
?
;
_publ_section_title
;
 Inherently chiral phosphonatocavitands as artificial chemo- and
 enantio-selective receptors of natural ammoniums.
;
_journal_issue 14
_journal_name_full 'Organic &amp; biomolecular chemistry'
_journal_page_first 5086
_journal_page_last 5091
_journal_paper_doi 10.1039/c1ob05194f
_journal_volume 9
_journal_year 2011
_chemical_formula_moiety 'C85 H118 O10 P2, C H4 O, C H Cl3'
_chemical_formula_sum 'C87 H123 Cl3 O11 P2'
_chemical_formula_weight 1513.23
_space_group_IT_number 2
_symmetry_cell_setting triclinic
_symmetry_space_group_name_Hall '-P 1'
_symmetry_space_group_name_H-M 'P -1'
_atom_sites_solution_hydrogens geom
_atom_sites_solution_primary direct
_audit_creation_date 11-04-07
_audit_creation_method CRYSTALS_ver_14.11
_cell_angle_alpha 95.810(2)
_cell_angle_beta 95.876(2)
_cell_angle_gamma 90.902(2)
_cell_formula_units_Z 2
_cell_length_a 11.9557(4)
_cell_length_b 15.3805(4)
_cell_length_c 22.8398(6)
_cell_measurement_reflns_used 37338
_cell_measurement_temperature 100
_cell_measurement_theta_max 62.1696
_cell_measurement_theta_min 3.6500
_cell_volume 4154.9(2)
_computing_cell_refinement
;
CrysAlisPro, Agilent Technologies,
Version 1.171.34.49 (release 20-01-2011 CrysAlis171 .NET)
(compiled Jan 20 2011,15:58:25)
;
_computing_data_collection
;
CrysAlisPro, Agilent Technologies,
Version 1.171.34.49 (release 20-01-2011 CrysAlis171 .NET)
(compiled Jan 20 2011,15:58:25)
;
_computing_data_reduction
;
CrysAlisPro, Agilent Technologies,
Version 1.171.34.49 (release 20-01-2011 CrysAlis171 .NET)
(compiled Jan 20 2011,15:58:25)
;
_computing_molecular_graphics 'CAMERON (Watkin et al., 1996)'
_computing_publication_material 'CRYSTALS (Betteridge et al., 2003)'
_computing_structure_refinement 'CRYSTALS (Betteridge et al., 2003)'
_computing_structure_solution 'SIR97 (Altomare et al., 1999)'
_diffrn_ambient_temperature 100
_diffrn_detector_area_resol_mean 10.4685
_diffrn_measured_fraction_theta_full 0.988
_diffrn_measured_fraction_theta_max 0.988
_diffrn_measurement_device_type 'Xcalibur, Atlas, Gemini ultra'
_diffrn_measurement_method \w
_diffrn_radiation_monochromator mirror
_diffrn_radiation_source 'Enhance Ultra (Cu) X-ray Source'
_diffrn_radiation_type 'Cu K\a'
_diffrn_radiation_wavelength 1.5418
_diffrn_reflns_av_R_equivalents 0.050
_diffrn_reflns_limit_h_max 13
_diffrn_reflns_limit_h_min -13
_diffrn_reflns_limit_k_max 17
_diffrn_reflns_limit_k_min -17
_diffrn_reflns_limit_l_max 26
_diffrn_reflns_limit_l_min 0
_diffrn_reflns_number 60303
_diffrn_reflns_theta_full 62.257
_diffrn_reflns_theta_max 62.257
_diffrn_reflns_theta_min 3.653
_diffrn_standards_number 0
_exptl_absorpt_coefficient_mu 1.816
_exptl_absorpt_correction_T_max 0.688
_exptl_absorpt_correction_T_min 0.489
_exptl_absorpt_correction_type analytical
_exptl_absorpt_process_details
;
CrysAlisPro, Agilent Technologies,
Version 1.171.34.49 (release 20-01-2011 CrysAlis171 .NET)
(compiled Jan 20 2011,15:58:25)
Analytical numeric absorption correction using a multifaceted crystal
model based on expressions derived by R.C. Clark & J.S. Reid.
(Clark, R. C. & Reid, J. S. (1995). Acta Cryst. A51, 887-897)
;
_exptl_crystal_colour colorless
_exptl_crystal_density_diffrn 1.209
_exptl_crystal_density_method 'not measured'
_exptl_crystal_description block
_exptl_crystal_F_000 1628
_exptl_crystal_size_max 0.584
_exptl_crystal_size_mid 0.352
_exptl_crystal_size_min 0.273
_refine_diff_density_max 2.55
_refine_diff_density_min -1.67
_refine_ls_extinction_method None
_refine_ls_goodness_of_fit_ref 1.0423
_refine_ls_hydrogen_treatment none
_refine_ls_matrix_type full
_refine_ls_number_parameters 928
_refine_ls_number_reflns 13020
_refine_ls_number_restraints 0
_refine_ls_R_factor_all 0.0993
_refine_ls_R_factor_gt 0.0923
_refine_ls_shift/su_max 0.0047086
_refine_ls_shift/su_mean 0.0001607
_refine_ls_structure_factor_coef Fsqd
_refine_ls_weighting_details
;
Method, part 1, Chebychev polynomial, (Watkin, 1994, Prince, 1982)
[weight] = 1.0/[A~0~*T~0~(x)+A~1~*T~1~(x) ... +A~n-1~]*T~n-1~(x)]
where A~i~ are the Chebychev coefficients listed below and x= Fcalc/Fmax
Method = Robust Weighting (Prince, 1982)
W = [weight] * [1-(deltaF/6*sigmaF)^2^]^2^
A~i~ are:
0.164E+04 0.256E+04 0.130E+04 323.
;
_refine_ls_weighting_scheme calc
_refine_ls_wR_factor_all 0.1992
_refine_ls_wR_factor_gt 0.1900
_refine_ls_wR_factor_ref 0.1992
_reflns_limit_h_max 13
_reflns_limit_h_min -13
_reflns_limit_k_max 17
_reflns_limit_k_min -17
_reflns_limit_l_max 26
_reflns_limit_l_min 0
_reflns_number_gt 11340
_reflns_number_total 13020
_reflns_threshold_expression I>2.0\s(I)
_oxford_diffrn_Wilson_B_factor 2.68
_oxford_diffrn_Wilson_scale 0.13
_oxford_refine_ls_r_factor_ref 0.0993
_oxford_refine_ls_scale 2.85(2)
_oxford_reflns_number_all 13020
_oxford_reflns_threshold_expression_ref I>-10.0\s(I)
_oxford_structure_analysis_title 'jv10pseuo in P -1'
_cod_data_source_file c1ob05194f.txt
_cod_data_source_block 2
_cod_depositor_comments
;
The following automatic conversions were performed:

'_symmetry_cell_setting' value 'Triclinic' changed to 'triclinic'
according to /home/saulius/struct/CIF-dictionaries/cif_core.dic
dictionary named 'cif_core.dic' version 2.4.1 from 2010-06-29.

Automatic conversion script
Id: cif_fix_values 1715 2011-07-08 13:25:40Z adriana 
;
_cod_original_sg_symbol_H-M 'P -1 '
_cod_database_code 7151920

loop_
_symmetry_equiv_pos_as_xyz
x,y,z
-x,-y,-z

loop_
_atom_site_label
_atom_site_type_symbol
_atom_site_fract_x
_atom_site_fract_y
_atom_site_fract_z
_atom_site_U_iso_or_equiv
_atom_site_occupancy
_atom_site_adp_type
_atom_site_refinement_flags_posn
_atom_site_refinement_flags_adp
_atom_site_refinement_flags_occupancy
_atom_site_disorder_assembly
_atom_site_disorder_group
_atom_site_attached_hydrogens
P1 P 0.03480(8) 0.45077(6) 0.63489(4) 0.0258 1.0000 Uani . . . . . .
O2 O 0.1606(2) 0.47159(17) 0.66331(12) 0.0270 1.0000 Uani . . . . . .
C3 C 0.2365(3) 0.4022(3) 0.66651(17) 0.0245 1.0000 Uani . . . . . .
C4 C 0.3111(3) 0.3931(3) 0.62404(18) 0.0266 1.0000 Uani . . . . . .
C5 C 0.3890(3) 0.3284(2) 0.62708(17) 0.0243 1.0000 Uani . . . . . .
O6 O 0.4692(2) 0.32311(17) 0.58627(12) 0.0264 1.0000 Uani . . . . . .
P7 P 0.45654(9) 0.25863(7) 0.52663(4) 0.0271 1.0000 Uani . . . . . .
O8 O 0.5010(2) 0.16804(17) 0.54567(12) 0.0270 1.0000 Uani . . . . . .
C9 C 0.4320(3) 0.1086(3) 0.57044(18) 0.0273 1.0000 Uani . . . . . .
C10 C 0.4222(3) 0.1189(2) 0.63061(17) 0.0240 1.0000 Uani . . . . . .
C11 C 0.3565(3) 0.0549(2) 0.65178(17) 0.0250 1.0000 Uani . . . . . .
C12 C 0.3049(3) -0.0156(3) 0.61600(18) 0.0264 1.0000 Uani . . . . . .
C13 C 0.3157(4) -0.0217(3) 0.55531(18) 0.0309 1.0000 Uani . . . . . .
C14 C 0.3807(3) 0.0408(3) 0.53271(18) 0.0280 1.0000 Uani . . . . . .
O15 O 0.2691(3) -0.0859(2) 0.51512(13) 0.0400 1.0000 Uani . . . . . .
C16 C 0.2384(3) -0.0863(3) 0.64178(18) 0.0277 1.0000 Uani . . . . . .
C17 C 0.1152(3) -0.0629(2) 0.64099(18) 0.0267 1.0000 Uani . . . . . .
C18 C 0.0370(4) -0.0907(2) 0.59147(18) 0.0275 1.0000 Uani . . . . . .
O19 O 0.0767(2) -0.14485(19) 0.54800(13) 0.0343 1.0000 Uani . . . . . .
C20 C -0.0721(4) -0.0630(3) 0.58892(18) 0.0292 1.0000 Uani . . . . . .
C21 C -0.1077(3) -0.0094(3) 0.63571(18) 0.0287 1.0000 Uani . . . . . .
O22 O -0.2199(2) 0.01461(18) 0.63142(13) 0.0313 1.0000 Uani . . . . . .
C23 C -0.2401(3) 0.1009(3) 0.61823(18) 0.0288 1.0000 Uani . . . . . .
O24 O -0.2448(2) 0.16099(18) 0.66939(12) 0.0289 1.0000 Uani . . . . . .
C25 C -0.1459(3) 0.2069(3) 0.69176(17) 0.0267 1.0000 Uani . . . . . .
C26 C -0.1346(3) 0.2924(3) 0.67924(17) 0.0250 1.0000 Uani . . . . . .
C27 C -0.0388(3) 0.3403(2) 0.70229(17) 0.0241 1.0000 Uani . . . . . .
O28 O -0.0307(2) 0.42760(17) 0.68894(12) 0.0268 1.0000 Uani . . . . . .
C29 C 0.0479(3) 0.3065(3) 0.73849(17) 0.0248 1.0000 Uani . . . . . .
C30 C 0.0322(3) 0.2194(3) 0.75002(17) 0.0249 1.0000 Uani . . . . . .
C31 C -0.0628(3) 0.1687(3) 0.72788(17) 0.0250 1.0000 Uani . . . . . .
C32 C -0.0774(4) 0.0731(3) 0.73839(18) 0.0295 1.0000 Uani . . . . . .
C33 C -0.0352(3) 0.0159(2) 0.68688(18) 0.0255 1.0000 Uani . . . . . .
C34 C 0.0749(3) -0.0101(2) 0.68710(17) 0.0253 1.0000 Uani . . . . . .
C35 C -0.0261(4) 0.0510(3) 0.79920(19) 0.0333 1.0000 Uani . . . . . .
C36 C -0.0631(5) -0.0402(3) 0.8120(2) 0.0506 1.0000 Uani . . . . . .
C37 C 0.0229(6) -0.0906(4) 0.8451(3) 0.0720 1.0000 Uani . . . . . .
C38 C 0.0632(6) -0.0496(4) 0.9072(3) 0.0737 1.0000 Uani . . . . . .
C39 C 0.1677(6) -0.0898(4) 0.9301(3) 0.0654 1.0000 Uani . . . . . .
C40 C 0.2244(5) -0.0503(4) 0.9876(3) 0.0591 1.0000 Uani . . . . . .
C41 C 0.3386(5) -0.0880(4) 1.0051(3) 0.0601 1.0000 Uani . . . . . .
C42 C 0.4003(5) -0.0486(4) 1.0609(3) 0.0556 1.0000 Uani . . . . . .
C43 C 0.5142(5) -0.0848(4) 1.0774(3) 0.0521 1.0000 Uani . . . . . .
C44 C 0.5757(5) -0.0455(4) 1.1350(3) 0.0568 1.0000 Uani . . . . . .
C45 C 0.6876(5) -0.0871(4) 1.1514(3) 0.0584 1.0000 Uani . . . . . .
C46 C 0.1550(3) 0.3601(2) 0.75957(17) 0.0248 1.0000 Uani . . . . . .
C47 C 0.2373(3) 0.3487(2) 0.71217(17) 0.0230 1.0000 Uani . . . . . .
C48 C 0.3159(3) 0.2828(2) 0.71188(17) 0.0243 1.0000 Uani . . . . . .
C49 C 0.3938(3) 0.2710(2) 0.67076(17) 0.0249 1.0000 Uani . . . . . .
C50 C 0.4762(3) 0.1971(2) 0.67039(17) 0.0236 1.0000 Uani . . . . . .
C51 C 0.5228(3) 0.1745(3) 0.73190(18) 0.0270 1.0000 Uani . . . . . .
C52 C 0.5975(3) 0.2463(3) 0.76671(18) 0.0284 1.0000 Uani . . . . . .
C53 C 0.6612(4) 0.2158(3) 0.82155(19) 0.0339 1.0000 Uani . . . . . .
C54 C 0.7633(4) 0.2724(3) 0.84771(19) 0.0336 1.0000 Uani . . . . . .
C55 C 0.8245(4) 0.2371(3) 0.90189(19) 0.0346 1.0000 Uani . . . . . .
C56 C 0.9423(4) 0.2759(3) 0.9202(2) 0.0396 1.0000 Uani . . . . . .
C57 C 1.0033(4) 0.2382(3) 0.9729(2) 0.0401 1.0000 Uani . . . . . .
C58 C 1.1240(4) 0.2699(4) 0.9883(2) 0.0523 1.0000 Uani . . . . . .
C59 C 1.1847(5) 0.2342(4) 1.0415(3) 0.0603 1.0000 Uani . . . . . .
C60 C 1.3084(6) 0.2610(5) 1.0541(3) 0.0814 1.0000 Uani . . . . . .
C61 C 1.3661(8) 0.2241(6) 1.1083(4) 0.1191 1.0000 Uani . . . . . .
C62 C 0.2086(3) 0.3412(3) 0.82067(17) 0.0271 1.0000 Uani . . . . . .
C63 C 0.3149(3) 0.3954(3) 0.84295(18) 0.0298 1.0000 Uani . . . . . .
C64 C 0.3811(4) 0.3652(3) 0.89683(19) 0.0367 1.0000 Uani . . . . . .
C65 C 0.4926(4) 0.4151(3) 0.91419(19) 0.0338 1.0000 Uani . . . . . .
C66 C 0.5623(4) 0.3837(3) 0.9670(2) 0.0383 1.0000 Uani . . . . . .
C67 C 0.6743(4) 0.4331(3) 0.98383(19) 0.0372 1.0000 Uani . . . . . .
C68 C 0.7435(4) 0.4044(3) 1.0371(2) 0.0353 1.0000 Uani . . . . . .
C69 C 0.8560(4) 0.4531(3) 1.0530(2) 0.0397 1.0000 Uani . . . . . .
C70 C 0.9246(4) 0.4244(3) 1.1071(2) 0.0396 1.0000 Uani . . . . . .
C71 C 1.0389(4) 0.4700(4) 1.1218(3) 0.0603 1.0000 Uani . . . . . .
C72 C 1.1061(5) 0.4424(5) 1.1744(3) 0.0744 1.0000 Uani . . . . . .
C73 C 0.2925(3) -0.1068(3) 0.70216(19) 0.0305 1.0000 Uani . . . . . .
C74 C 0.2435(4) -0.1878(3) 0.7242(2) 0.0360 1.0000 Uani . . . . . .
C75 C 0.3012(4) -0.2056(3) 0.7843(2) 0.0411 1.0000 Uani . . . . . .
C76 C 0.2594(4) -0.2897(3) 0.8066(2) 0.0438 1.0000 Uani . . . . . .
C77 C 0.2998(4) -0.3726(3) 0.7736(2) 0.0445 1.0000 Uani . . . . . .
C78 C 0.4251(4) -0.3892(3) 0.7886(2) 0.0481 1.0000 Uani . . . . . .
C79 C 0.4711(4) -0.4574(3) 0.7461(2) 0.0487 1.0000 Uani . . . . . .
C80 C 0.5947(5) -0.4757(4) 0.7596(3) 0.0544 1.0000 Uani . . . . . .
C81 C 0.6450(5) -0.5251(4) 0.7071(3) 0.0542 1.0000 Uani . . . . . .
C82 C 0.6648(6) -0.4663(6) 0.6595(3) 0.0810 1.0000 Uani . . . . . .
C83 C 0.6774(7) -0.5126(5) 0.6037(4) 0.0860 1.0000 Uani . . . . . .
O84 O 0.3445(3) 0.2558(2) 0.49542(13) 0.0372 1.0000 Uani . . . . . .
C85 C 0.5715(4) 0.2958(3) 0.49105(19) 0.0323 1.0000 Uani . . . . . .
C86 C 0.6825(4) 0.2899(3) 0.5159(2) 0.0418 1.0000 Uani . . . . . .
C87 C 0.7711(4) 0.3211(3) 0.4889(3) 0.0483 1.0000 Uani . . . . . .
C88 C 0.7487(6) 0.3556(4) 0.4365(3) 0.0655 1.0000 Uani . . . . . .
C89 C 0.6432(6) 0.3617(5) 0.4115(3) 0.0720 1.0000 Uani . . . . . .
C90 C 0.5518(5) 0.3322(4) 0.4389(2) 0.0561 1.0000 Uani . . . . . .
O91 O 0.0246(2) 0.38319(18) 0.58453(12) 0.0311 1.0000 Uani . . . . . .
C92 C -0.0158(3) 0.5544(3) 0.6203(2) 0.0317 1.0000 Uani . . . . . .
C93 C -0.0729(4) 0.5620(3) 0.5643(2) 0.0372 1.0000 Uani . . . . . .
C94 C -0.1204(4) 0.6403(3) 0.5519(2) 0.0430 1.0000 Uani . . . . . .
C95 C -0.1110(4) 0.7104(3) 0.5947(3) 0.0474 1.0000 Uani . . . . . .
C96 C -0.0526(4) 0.7044(3) 0.6493(3) 0.0501 1.0000 Uani . . . . . .
C97 C -0.0042(4) 0.6263(3) 0.6626(2) 0.0402 1.0000 Uani . . . . . .
Cl98 Cl 0.61852(15) -0.06237(11) 0.75471(9) 0.0767 1.0000 Uani . . . . . .
Cl100 Cl 0.55609(14) -0.11429(12) 0.62744(8) 0.0752 1.0000 Uani . . . . . .
Cl102 Cl 0.6623(3) -0.23459(15) 0.70530(14) 0.1346 1.0000 Uani . . . . . .
O104 O 0.0378(3) 0.2071(2) 0.54823(16) 0.0561 1.0000 Uani . . . . . .
C105 C 0.1181(4) 0.1673(3) 0.5848(2) 0.0398 1.0000 Uani . . . . . .
H41 H 0.3098 0.4301 0.5951 0.0262 1.0000 Uiso R . . . . .
H111 H 0.3472 0.0602 0.6919 0.0253 1.0000 Uiso R . . . . .
H141 H 0.3880 0.0375 0.4930 0.0284 1.0000 Uiso R . . . . .
H161 H 0.2432 -0.1397 0.6158 0.0282 1.0000 Uiso R . . . . .
H201 H -0.1223 -0.0792 0.5555 0.0308 1.0000 Uiso R . . . . .
H232 H -0.3124 0.1014 0.5956 0.0307 1.0000 Uiso R . . . . .
H231 H -0.1807 0.1193 0.5958 0.0305 1.0000 Uiso R . . . . .
H261 H -0.1888 0.3186 0.6561 0.0274 1.0000 Uiso R . . . . .
H301 H 0.0888 0.1950 0.7730 0.0250 1.0000 Uiso R . . . . .
H321 H -0.1583 0.0608 0.7376 0.0272 1.0000 Uiso R . . . . .
H341 H 0.1257 0.0091 0.7198 0.0268 1.0000 Uiso R . . . . .
H352 H -0.0492 0.0928 0.8296 0.0339 1.0000 Uiso R . . . . .
H351 H 0.0561 0.0536 0.8010 0.0341 1.0000 Uiso R . . . . .
H361 H -0.1250 -0.0320 0.8374 0.0548 1.0000 Uiso R . . . . .
H362 H -0.0913 -0.0753 0.7751 0.0539 1.0000 Uiso R . . . . .
H371 H -0.0128 -0.1481 0.8489 0.0768 1.0000 Uiso R . . . . .
H372 H 0.0867 -0.0990 0.8209 0.0771 1.0000 Uiso R . . . . .
H382 H 0.0044 -0.0507 0.9335 0.0774 1.0000 Uiso R . . . . .
H381 H 0.0801 0.0114 0.9041 0.0779 1.0000 Uiso R . . . . .
H392 H 0.1497 -0.1514 0.9333 0.0736 1.0000 Uiso R . . . . .
H391 H 0.2203 -0.0862 0.9007 0.0739 1.0000 Uiso R . . . . .
H401 H 0.1759 -0.0589 1.0185 0.0649 1.0000 Uiso R . . . . .
H402 H 0.2345 0.0123 0.9853 0.0650 1.0000 Uiso R . . . . .
H412 H 0.3282 -0.1501 1.0070 0.0647 1.0000 Uiso R . . . . .
H411 H 0.3854 -0.0786 0.9738 0.0652 1.0000 Uiso R . . . . .
H421 H 0.3518 -0.0576 1.0923 0.0621 1.0000 Uiso R . . . . .
H422 H 0.4101 0.0137 1.0576 0.0621 1.0000 Uiso R . . . . .
H432 H 0.5021 -0.1474 1.0790 0.0569 1.0000 Uiso R . . . . .
H431 H 0.5602 -0.0766 1.0458 0.0567 1.0000 Uiso R . . . . .
H441 H 0.5281 -0.0532 1.1662 0.0620 1.0000 Uiso R . . . . .
H442 H 0.5890 0.0170 1.1326 0.0619 1.0000 Uiso R . . . . .
H453 H 0.7234 -0.0582 1.1885 0.0803 1.0000 Uiso R . . . . .
H452 H 0.6726 -0.1480 1.1555 0.0800 1.0000 Uiso R . . . . .
H451 H 0.7348 -0.0821 1.1203 0.0797 1.0000 Uiso R . . . . .
H461 H 0.1356 0.4204 0.7631 0.0250 1.0000 Uiso R . . . . .
H481 H 0.3154 0.2442 0.7407 0.0244 1.0000 Uiso R . . . . .
H501 H 0.5406 0.2173 0.6521 0.0231 1.0000 Uiso R . . . . .
H511 H 0.4623 0.1602 0.7545 0.0271 1.0000 Uiso R . . . . .
H512 H 0.5671 0.1232 0.7272 0.0266 1.0000 Uiso R . . . . .
H522 H 0.5520 0.2947 0.7784 0.0301 1.0000 Uiso R . . . . .
H521 H 0.6514 0.2666 0.7415 0.0296 1.0000 Uiso R . . . . .
H532 H 0.6110 0.2161 0.8522 0.0349 1.0000 Uiso R . . . . .
H531 H 0.6859 0.1573 0.8113 0.0349 1.0000 Uiso R . . . . .
H541 H 0.7394 0.3309 0.8584 0.0337 1.0000 Uiso R . . . . .
H542 H 0.8155 0.2767 0.8186 0.0341 1.0000 Uiso R . . . . .
H551 H 0.7802 0.2474 0.9355 0.0372 1.0000 Uiso R . . . . .
H552 H 0.8315 0.1751 0.8934 0.0367 1.0000 Uiso R . . . . .
H562 H 0.9365 0.3384 0.9302 0.0409 1.0000 Uiso R . . . . .
H561 H 0.9860 0.2664 0.8872 0.0411 1.0000 Uiso R . . . . .
H572 H 0.9642 0.2527 1.0069 0.0452 1.0000 Uiso R . . . . .
H571 H 1.0030 0.1759 0.9634 0.0451 1.0000 Uiso R . . . . .
H581 H 1.1228 0.3324 0.9963 0.0569 1.0000 Uiso R . . . . .
H582 H 1.1656 0.2562 0.9546 0.0570 1.0000 Uiso R . . . . .
H592 H 1.1467 0.2542 1.0758 0.0649 1.0000 Uiso R . . . . .
H591 H 1.1793 0.1699 1.0354 0.0650 1.0000 Uiso R . . . . .
H601 H 1.3132 0.3248 1.0635 0.0959 1.0000 Uiso R . . . . .
H602 H 1.3475 0.2420 1.0198 0.0958 1.0000 Uiso R . . . . .
H612 H 1.4459 0.2303 1.1091 0.1688 1.0000 Uiso R . . . . .
H611 H 1.3434 0.2520 1.1445 0.1690 1.0000 Uiso R . . . . .
H613 H 1.3461 0.1628 1.1047 0.1689 1.0000 Uiso R . . . . .
H621 H 0.1535 0.3526 0.8492 0.0278 1.0000 Uiso R . . . . .
H622 H 0.2300 0.2787 0.8197 0.0280 1.0000 Uiso R . . . . .
H632 H 0.2948 0.4548 0.8537 0.0303 1.0000 Uiso R . . . . .
H631 H 0.3637 0.3940 0.8114 0.0298 1.0000 Uiso R . . . . .
H641 H 0.3361 0.3703 0.9302 0.0365 1.0000 Uiso R . . . . .
H642 H 0.3987 0.3035 0.8882 0.0356 1.0000 Uiso R . . . . .
H652 H 0.4786 0.4769 0.9240 0.0366 1.0000 Uiso R . . . . .
H651 H 0.5379 0.4078 0.8814 0.0369 1.0000 Uiso R . . . . .
H661 H 0.5196 0.3889 1.0013 0.0400 1.0000 Uiso R . . . . .
H662 H 0.5772 0.3229 0.9572 0.0400 1.0000 Uiso R . . . . .
H672 H 0.6571 0.4944 0.9922 0.0399 1.0000 Uiso R . . . . .
H671 H 0.7183 0.4280 0.9505 0.0401 1.0000 Uiso R . . . . .
H682 H 0.7008 0.4135 1.0711 0.0380 1.0000 Uiso R . . . . .
H681 H 0.7559 0.3420 1.0293 0.0382 1.0000 Uiso R . . . . .
H691 H 0.8418 0.5147 1.0608 0.0418 1.0000 Uiso R . . . . .
H692 H 0.8988 0.4452 1.0200 0.0421 1.0000 Uiso R . . . . .
H701 H 0.8813 0.4350 1.1409 0.0437 1.0000 Uiso R . . . . .
H702 H 0.9378 0.3630 1.1003 0.0441 1.0000 Uiso R . . . . .
H712 H 1.0276 0.5331 1.1291 0.0663 1.0000 Uiso R . . . . .
H711 H 1.0818 0.4576 1.0882 0.0659 1.0000 Uiso R . . . . .
H723 H 1.1781 0.4724 1.1807 0.1022 1.0000 Uiso R . . . . .
H722 H 1.0666 0.4551 1.2086 0.1021 1.0000 Uiso R . . . . .
H721 H 1.1185 0.3803 1.1693 0.1020 1.0000 Uiso R . . . . .
H731 H 0.2831 -0.0572 0.7312 0.0317 1.0000 Uiso R . . . . .
H732 H 0.3721 -0.1138 0.7006 0.0317 1.0000 Uiso R . . . . .
H742 H 0.1646 -0.1801 0.7273 0.0384 1.0000 Uiso R . . . . .
H741 H 0.2515 -0.2377 0.6954 0.0377 1.0000 Uiso R . . . . .
H752 H 0.2881 -0.1571 0.8130 0.0452 1.0000 Uiso R . . . . .
H751 H 0.3825 -0.2089 0.7820 0.0447 1.0000 Uiso R . . . . .
H761 H 0.2864 -0.2894 0.8483 0.0501 1.0000 Uiso R . . . . .
H762 H 0.1776 -0.2906 0.8014 0.0500 1.0000 Uiso R . . . . .
H771 H 0.2577 -0.4237 0.7835 0.0487 1.0000 Uiso R . . . . .
H772 H 0.2842 -0.3682 0.7315 0.0493 1.0000 Uiso R . . . . .
H782 H 0.4393 -0.4059 0.8288 0.0544 1.0000 Uiso R . . . . .
H781 H 0.4677 -0.3353 0.7876 0.0541 1.0000 Uiso R . . . . .
H792 H 0.4317 -0.5121 0.7466 0.0517 1.0000 Uiso R . . . . .
H791 H 0.4596 -0.4405 0.7063 0.0520 1.0000 Uiso R . . . . .
H801 H 0.6055 -0.5080 0.7939 0.0600 1.0000 Uiso R . . . . .
H802 H 0.6341 -0.4194 0.7685 0.0602 1.0000 Uiso R . . . . .
H812 H 0.7162 -0.5498 0.7213 0.0622 1.0000 Uiso R . . . . .
H811 H 0.5939 -0.5727 0.6902 0.0622 1.0000 Uiso R . . . . .
H821 H 0.7308 -0.4281 0.6708 0.0887 1.0000 Uiso R . . . . .
H822 H 0.6008 -0.4297 0.6552 0.0888 1.0000 Uiso R . . . . .
H832 H 0.6841 -0.4728 0.5734 0.1204 1.0000 Uiso R . . . . .
H831 H 0.7438 -0.5477 0.6070 0.1198 1.0000 Uiso R . . . . .
H833 H 0.6132 -0.5519 0.5915 0.1200 1.0000 Uiso R . . . . .
H861 H 0.6978 0.2641 0.5513 0.0449 1.0000 Uiso R . . . . .
H871 H 0.8451 0.3159 0.5062 0.0540 1.0000 Uiso R . . . . .
H881 H 0.8078 0.3758 0.4175 0.0721 1.0000 Uiso R . . . . .
H891 H 0.6302 0.3864 0.3761 0.0816 1.0000 Uiso R . . . . .
H901 H 0.4772 0.3368 0.4218 0.0618 1.0000 Uiso R . . . . .
H931 H -0.0789 0.5147 0.5357 0.0380 1.0000 Uiso R . . . . .
H941 H -0.1591 0.6448 0.5146 0.0457 1.0000 Uiso R . . . . .
H951 H -0.1429 0.7626 0.5865 0.0507 1.0000 Uiso R . . . . .
H961 H -0.0450 0.7527 0.6772 0.0549 1.0000 Uiso R . . . . .
H971 H 0.0321 0.6217 0.6996 0.0427 1.0000 Uiso R . . . . .
H1052 H 0.1082 0.1047 0.5759 0.0550 1.0000 Uiso R . . . . .
H1051 H 0.1113 0.1850 0.6256 0.0550 1.0000 Uiso R . . . . .
H1041 H 0.0409 0.2579 0.5633 0.0765 1.0000 Uiso R . . . . .
H1053 H 0.1913 0.1853 0.5762 0.0556 1.0000 Uiso R . . . . .
H191 H 0.0272 -0.1580 0.5213 0.0463 1.0000 Uiso R . . . . .
H151 H 0.2112 -0.1046 0.5260 0.0536 1.0000 Uiso R . . . . .
C1 C 0.6559(6) -0.1277(5) 0.6904(4) 0.0974 1.0000 Uani . . . . . .
H11 H 0.7326 -0.1074 0.6825 0.0603 1.0000 Uiso R . . . . .

loop_
_atom_site_aniso_label
_atom_site_aniso_U_11
_atom_site_aniso_U_22
_atom_site_aniso_U_33
_atom_site_aniso_U_23
_atom_site_aniso_U_13
_atom_site_aniso_U_12
P1 0.0246(5) 0.0230(5) 0.0299(5) 0.0035(4) 0.0021(4) 0.0036(4)
O2 0.0256(14) 0.0206(13) 0.0352(15) 0.0041(11) 0.0034(11) 0.0032(11)
C3 0.0202(19) 0.023(2) 0.030(2) 0.0031(16) 0.0008(15) 0.0044(15)
C4 0.030(2) 0.022(2) 0.029(2) 0.0062(16) 0.0018(16) -0.0005(16)
C5 0.0218(19) 0.0225(19) 0.029(2) 0.0020(16) 0.0025(15) 0.0000(15)
O6 0.0243(14) 0.0274(14) 0.0295(14) 0.0073(11) 0.0074(11) 0.0031(11)
P7 0.0270(5) 0.0271(5) 0.0288(5) 0.0072(4) 0.0055(4) 0.0035(4)
O8 0.0242(14) 0.0262(14) 0.0318(15) 0.0048(11) 0.0065(11) 0.0030(11)
C9 0.026(2) 0.024(2) 0.034(2) 0.0091(17) 0.0074(17) 0.0041(16)
C10 0.0234(19) 0.0174(19) 0.032(2) 0.0048(15) 0.0020(16) 0.0058(15)
C11 0.025(2) 0.024(2) 0.026(2) 0.0055(16) 0.0032(15) 0.0043(16)
C12 0.024(2) 0.023(2) 0.033(2) 0.0046(16) 0.0039(16) 0.0028(16)
C13 0.034(2) 0.027(2) 0.032(2) 0.0032(17) 0.0046(18) 0.0036(17)
C14 0.031(2) 0.027(2) 0.027(2) 0.0024(16) 0.0067(17) 0.0014(17)
O15 0.0450(19) 0.0383(17) 0.0355(17) -0.0040(13) 0.0083(14) -0.0130(14)
C16 0.026(2) 0.023(2) 0.034(2) 0.0027(16) 0.0047(17) -0.0004(16)
C17 0.030(2) 0.0198(19) 0.031(2) 0.0078(16) 0.0020(17) 0.0007(16)
C18 0.035(2) 0.0189(19) 0.029(2) 0.0046(16) 0.0037(17) -0.0003(16)
O19 0.0342(16) 0.0318(16) 0.0344(16) -0.0050(12) -0.0004(13) 0.0009(13)
C20 0.032(2) 0.023(2) 0.031(2) 0.0013(16) -0.0012(17) -0.0007(17)
C21 0.027(2) 0.024(2) 0.036(2) 0.0069(17) 0.0031(17) -0.0002(16)
O22 0.0252(14) 0.0255(15) 0.0426(17) 0.0029(12) 0.0014(12) -0.0011(11)
C23 0.022(2) 0.028(2) 0.035(2) 0.0024(17) -0.0002(16) 0.0034(16)
O24 0.0206(14) 0.0296(15) 0.0358(15) -0.0003(12) 0.0034(11) -0.0008(11)
C25 0.022(2) 0.031(2) 0.027(2) -0.0016(16) 0.0072(16) 0.0003(16)
C26 0.0222(19) 0.026(2) 0.027(2) 0.0029(16) 0.0010(15) 0.0048(16)
C27 0.025(2) 0.0211(19) 0.027(2) 0.0030(15) 0.0030(15) 0.0044(15)
O28 0.0227(14) 0.0227(14) 0.0354(15) 0.0021(11) 0.0049(11) 0.0038(11)
C29 0.024(2) 0.025(2) 0.026(2) 0.0019(15) 0.0065(15) 0.0029(16)
C30 0.0234(19) 0.028(2) 0.0241(19) 0.0025(15) 0.0042(15) 0.0048(16)
C31 0.0223(19) 0.026(2) 0.027(2) 0.0005(16) 0.0079(16) 0.0024(16)
C32 0.028(2) 0.027(2) 0.034(2) 0.0031(17) 0.0058(17) -0.0029(17)
C33 0.027(2) 0.0192(19) 0.031(2) 0.0075(16) 0.0020(16) 0.0016(15)
C34 0.029(2) 0.0202(19) 0.027(2) 0.0041(15) 0.0029(16) -0.0012(16)
C35 0.032(2) 0.036(2) 0.033(2) 0.0061(18) 0.0057(18) -0.0001(18)
C36 0.060(3) 0.049(3) 0.042(3) 0.018(2) -0.007(2) -0.012(3)
C37 0.075(4) 0.058(4) 0.084(5) 0.018(3) 0.004(4) -0.007(3)
C38 0.099(5) 0.063(4) 0.057(4) 0.026(3) -0.016(3) -0.025(4)
C39 0.085(5) 0.059(4) 0.054(3) 0.015(3) 0.010(3) -0.012(3)
C40 0.074(4) 0.055(3) 0.052(3) 0.015(3) 0.016(3) -0.002(3)
C41 0.058(3) 0.061(4) 0.068(4) 0.022(3) 0.023(3) 0.000(3)
C42 0.061(3) 0.044(3) 0.067(4) 0.017(3) 0.019(3) 0.003(3)
C43 0.056(3) 0.042(3) 0.063(3) 0.012(2) 0.022(3) 0.003(2)
C44 0.058(3) 0.047(3) 0.068(4) 0.009(3) 0.015(3) -0.003(3)
C45 0.058(3) 0.051(3) 0.067(4) 0.008(3) 0.011(3) 0.005(3)
C46 0.026(2) 0.0217(19) 0.026(2) 0.0010(15) 0.0006(16) 0.0065(16)
C47 0.0211(19) 0.0213(19) 0.0258(19) 0.0017(15) 0.0006(15) -0.0021(15)
C48 0.0232(19) 0.0228(19) 0.0257(19) 0.0014(15) -0.0010(15) -0.0014(15)
C49 0.0223(19) 0.0220(19) 0.030(2) 0.0008(16) 0.0004(16) -0.0011(15)
C50 0.0195(19) 0.0223(19) 0.030(2) 0.0048(16) 0.0033(15) 0.0008(15)
C51 0.022(2) 0.028(2) 0.033(2) 0.0049(17) 0.0066(16) 0.0047(16)
C52 0.028(2) 0.029(2) 0.029(2) 0.0030(17) 0.0044(17) 0.0044(17)
C53 0.032(2) 0.037(2) 0.032(2) 0.0068(18) 0.0023(18) 0.0014(19)
C54 0.031(2) 0.040(2) 0.029(2) 0.0009(18) 0.0028(17) 0.0013(19)
C55 0.036(2) 0.037(2) 0.031(2) 0.0021(18) 0.0040(18) 0.0022(19)
C56 0.036(3) 0.048(3) 0.034(2) 0.005(2) 0.0020(19) -0.002(2)
C57 0.036(3) 0.046(3) 0.036(2) 0.002(2) -0.001(2) 0.000(2)
C58 0.045(3) 0.065(4) 0.045(3) 0.015(3) -0.011(2) -0.005(3)
C59 0.056(3) 0.057(3) 0.061(4) 0.003(3) -0.023(3) -0.001(3)
C60 0.064(4) 0.095(5) 0.076(5) 0.005(4) -0.031(4) -0.002(4)
C61 0.116(7) 0.091(6) 0.129(8) -0.007(5) -0.079(6) 0.020(5)
C62 0.032(2) 0.024(2) 0.025(2) 0.0009(16) 0.0044(16) -0.0015(17)
C63 0.030(2) 0.031(2) 0.028(2) 0.0001(17) 0.0043(17) 0.0008(17)
C64 0.040(3) 0.035(2) 0.033(2) 0.0011(18) -0.0040(19) -0.0026(19)
C65 0.034(2) 0.035(2) 0.031(2) -0.0002(18) 0.0001(18) 0.0025(18)
C66 0.037(2) 0.039(3) 0.036(2) -0.0017(19) -0.0054(19) 0.005(2)
C67 0.033(2) 0.045(3) 0.031(2) -0.0030(19) -0.0002(18) 0.004(2)
C68 0.029(2) 0.038(2) 0.036(2) 0.0002(19) -0.0051(18) 0.0030(19)
C69 0.029(2) 0.053(3) 0.036(2) 0.003(2) 0.0022(19) -0.002(2)
C70 0.034(2) 0.046(3) 0.037(2) 0.003(2) -0.0023(19) 0.002(2)
C71 0.037(3) 0.082(4) 0.058(3) 0.005(3) -0.009(2) -0.011(3)
C72 0.048(3) 0.092(5) 0.077(4) 0.002(4) -0.019(3) 0.013(3)
C73 0.024(2) 0.027(2) 0.041(2) 0.0070(18) 0.0044(17) 0.0055(16)
C74 0.034(2) 0.033(2) 0.041(2) 0.0070(19) 0.0005(19) 0.0018(19)
C75 0.047(3) 0.035(3) 0.041(3) 0.009(2) 0.002(2) 0.001(2)
C76 0.044(3) 0.044(3) 0.046(3) 0.017(2) 0.005(2) 0.000(2)
C77 0.045(3) 0.042(3) 0.048(3) 0.020(2) -0.002(2) -0.006(2)
C78 0.052(3) 0.040(3) 0.053(3) 0.012(2) 0.000(2) -0.002(2)
C79 0.046(3) 0.047(3) 0.054(3) 0.015(2) -0.004(2) -0.005(2)
C80 0.050(3) 0.046(3) 0.065(4) 0.010(3) -0.007(3) 0.002(2)
C81 0.040(3) 0.044(3) 0.075(4) 0.003(3) -0.009(3) 0.002(2)
C82 0.050(4) 0.117(6) 0.081(5) 0.019(4) 0.020(3) 0.025(4)
C83 0.075(5) 0.068(5) 0.116(6) 0.002(4) 0.025(4) -0.014(4)
O84 0.0315(16) 0.0406(18) 0.0395(17) 0.0055(14) 0.0010(13) 0.0048(13)
C85 0.040(2) 0.025(2) 0.034(2) 0.0053(17) 0.0111(19) 0.0017(18)
C86 0.035(3) 0.034(2) 0.058(3) 0.010(2) 0.011(2) 0.003(2)
C87 0.033(3) 0.036(3) 0.078(4) 0.002(2) 0.023(2) -0.002(2)
C88 0.072(4) 0.057(4) 0.072(4) -0.002(3) 0.041(3) -0.018(3)
C89 0.080(5) 0.096(5) 0.047(3) 0.034(3) 0.013(3) -0.019(4)
C90 0.057(3) 0.071(4) 0.043(3) 0.023(3) 0.002(2) -0.008(3)
O91 0.0317(15) 0.0310(15) 0.0300(15) 0.0018(12) 0.0006(12) 0.0046(12)
C92 0.021(2) 0.032(2) 0.042(2) 0.0067(19) 0.0018(17) 0.0015(17)
C93 0.035(2) 0.037(2) 0.041(3) 0.009(2) 0.0042(19) 0.0064(19)
C94 0.040(3) 0.040(3) 0.052(3) 0.020(2) 0.003(2) 0.009(2)
C95 0.035(3) 0.031(3) 0.078(4) 0.019(2) 0.002(2) 0.005(2)
C96 0.039(3) 0.033(3) 0.075(4) -0.001(2) -0.003(2) 0.004(2)
C97 0.039(3) 0.031(2) 0.049(3) 0.003(2) -0.004(2) 0.005(2)
Cl98 0.0717(10) 0.0598(9) 0.0943(12) -0.0042(8) -0.0017(9) 0.0118(8)
Cl100 0.0619(9) 0.0774(11) 0.0882(12) 0.0043(9) 0.0213(8) -0.0029(8)
Cl102 0.193(3) 0.0666(13) 0.163(2) 0.0383(14) 0.077(2) 0.0375(15)
O104 0.071(3) 0.0328(18) 0.055(2) -0.0085(16) -0.0254(19) 0.0135(17)
C105 0.042(3) 0.037(3) 0.040(3) 0.005(2) -0.005(2) 0.008(2)
C1 0.064(4) 0.078(5) 0.168(9) 0.051(5) 0.058(5) 0.016(4)

loop_
_atom_type_symbol
_atom_type_scat_dispersion_real
_atom_type_scat_dispersion_imag
_atom_type_scat_Cromer_Mann_a1
_atom_type_scat_Cromer_Mann_b1
_atom_type_scat_Cromer_Mann_a2
_atom_type_scat_Cromer_Mann_b2
_atom_type_scat_Cromer_Mann_a3
_atom_type_scat_Cromer_Mann_b3
_atom_type_scat_Cromer_Mann_a4
_atom_type_scat_Cromer_Mann_b4
_atom_type_scat_Cromer_Mann_c
_atom_type_scat_source
C 0.0181 0.0091 2.3100 20.8439 1.0200 10.2075 1.5886 0.5687 0.8650 51.6512 0.2156 'International Tables Vol C 4.2.6.8 and 6.1.1.4'
H 0.0000 0.0000 0.4930 10.5109 0.3229 26.1257 0.1402 3.1424 0.0408 57.7998 0.0030 'International Tables Vol C 4.2.6.8 and 6.1.1.4'
O 0.0492 0.0322 3.0485 13.2771 2.2868 5.7011 1.5463 0.3239 0.8670 32.9089 0.2508 'International Tables Vol C 4.2.6.8 and 6.1.1.4'
P 0.2955 0.4335 6.4345 1.9067 4.1791 27.1570 1.7800 0.5260 1.4908 68.1645 1.1149 'International Tables Vol C 4.2.6.8 and 6.1.1.4'
Cl 0.3639 0.7018 11.4604 0.0104 7.1964 1.1662 6.2556 18.5194 1.6455 47.7784 -9.5574 'International Tables Vol C 4.2.6.8 and 6.1.1.4'

loop_
_geom_angle_atom_site_label_1
_geom_angle_site_symmetry_1
_geom_angle_atom_site_label_2
_geom_angle_site_symmetry_2
_geom_angle_atom_site_label_3
_geom_angle_site_symmetry_3
_geom_angle
_geom_angle_publ_flag
O2 . P1 . O28 . 104.46(15) yes
O2 . P1 . O91 . 114.00(16) yes
O28 . P1 . O91 . 114.17(16) yes
O2 . P1 . C92 . 103.45(17) yes
O28 . P1 . C92 . 103.36(18) yes
O91 . P1 . C92 . 115.98(19) yes
P1 . O2 . C3 . 118.9(2) yes
O2 . C3 . C4 . 116.9(3) yes
O2 . C3 . C47 . 120.4(3) yes
C4 . C3 . C47 . 122.6(4) yes
C3 . C4 . C5 . 118.5(4) yes
C3 . C4 . H41 . 120.6 no
C5 . C4 . H41 . 120.8 no
C4 . C5 . O6 . 118.3(3) yes
C4 . C5 . C49 . 122.3(4) yes
O6 . C5 . C49 . 119.3(3) yes
C5 . O6 . P7 . 123.5(2) yes
O6 . P7 . O8 . 104.81(15) yes
O6 . P7 . O84 . 113.49(17) yes
O8 . P7 . O84 . 115.54(17) yes
O6 . P7 . C85 . 100.77(17) yes
O8 . P7 . C85 . 101.22(17) yes
O84 . P7 . C85 . 118.9(2) yes
P7 . O8 . C9 . 122.1(2) yes
O8 . C9 . C10 . 119.6(4) yes
O8 . C9 . C14 . 117.2(4) yes
C10 . C9 . C14 . 123.1(4) yes
C9 . C10 . C11 . 115.8(4) yes
C9 . C10 . C50 . 121.5(3) yes
C11 . C10 . C50 . 122.7(3) yes
C10 . C11 . C12 . 123.4(4) yes
C10 . C11 . H111 . 118.1 no
C12 . C11 . H111 . 118.5 no
C11 . C12 . C13 . 118.3(4) yes
C11 . C12 . C16 . 121.4(4) yes
C13 . C12 . C16 . 120.3(4) yes
C12 . C13 . C14 . 119.8(4) yes
C12 . C13 . O15 . 124.8(4) yes
C14 . C13 . O15 . 115.3(4) yes
C13 . C14 . C9 . 119.5(4) yes
C13 . C14 . H141 . 120.5 no
C9 . C14 . H141 . 120.0 no
C13 . O15 . H151 . 109.9 no
C12 . C16 . C17 . 110.4(3) yes
C12 . C16 . C73 . 112.3(3) yes
C17 . C16 . C73 . 114.0(3) yes
C12 . C16 . H161 . 106.4 no
C17 . C16 . H161 . 108.2 no
C73 . C16 . H161 . 105.1 no
C16 . C17 . C18 . 120.9(4) yes
C16 . C17 . C34 . 122.0(4) yes
C18 . C17 . C34 . 117.0(4) yes
C17 . C18 . O19 . 116.1(4) yes
C17 . C18 . C20 . 120.5(4) yes
O19 . C18 . C20 . 123.4(4) yes
C18 . O19 . H191 . 110.3 no
C18 . C20 . C21 . 120.2(4) yes
C18 . C20 . H201 . 120.2 no
C21 . C20 . H201 . 119.5 no
C20 . C21 . O22 . 117.7(4) yes
C20 . C21 . C33 . 121.3(4) yes
O22 . C21 . C33 . 120.9(4) yes
C21 . O22 . C23 . 115.7(3) yes
O22 . C23 . O24 . 113.3(3) yes
O22 . C23 . H232 . 108.2 no
O24 . C23 . H232 . 106.5 no
O22 . C23 . H231 . 108.4 no
O24 . C23 . H231 . 109.5 no
H232 . C23 . H231 . 111.0 no
C23 . O24 . C25 . 116.9(3) yes
O24 . C25 . C26 . 117.8(4) yes
O24 . C25 . C31 . 120.9(4) yes
C26 . C25 . C31 . 121.2(4) yes
C25 . C26 . C27 . 119.0(4) yes
C25 . C26 . H261 . 122.2 no
C27 . C26 . H261 . 118.8 no
C26 . C27 . O28 . 117.4(3) yes
C26 . C27 . C29 . 123.0(4) yes
O28 . C27 . C29 . 119.6(3) yes
C27 . O28 . P1 . 120.1(2) yes
C27 . C29 . C30 . 115.7(4) yes
C27 . C29 . C46 . 120.9(3) yes
C30 . C29 . C46 . 123.2(3) yes
C29 . C30 . C31 . 123.3(4) yes
C29 . C30 . H301 . 117.7 no
C31 . C30 . H301 . 119.0 no
C25 . C31 . C30 . 117.7(4) yes
C25 . C31 . C32 . 119.1(4) yes
C30 . C31 . C32 . 123.2(4) yes
C31 . C32 . C33 . 108.7(3) yes
C31 . C32 . C35 . 114.4(3) yes
C33 . C32 . C35 . 113.3(3) yes
C31 . C32 . H321 . 107.4 no
C33 . C32 . H321 . 107.5 no
C35 . C32 . H321 . 105.1 no
C32 . C33 . C21 . 120.2(4) yes
C32 . C33 . C34 . 122.8(4) yes
C21 . C33 . C34 . 117.0(4) yes
C17 . C34 . C33 . 123.8(4) yes
C17 . C34 . H341 . 117.9 no
C33 . C34 . H341 . 118.3 no
C32 . C35 . C36 . 111.9(4) yes
C32 . C35 . H352 . 109.6 no
C36 . C35 . H352 . 108.3 no
C32 . C35 . H351 . 109.7 no
C36 . C35 . H351 . 108.7 no
H352 . C35 . H351 . 108.6 no
C35 . C36 . C37 . 116.2(5) yes
C35 . C36 . H361 . 106.6 no
C37 . C36 . H361 . 105.7 no
C35 . C36 . H362 . 110.2 no
C37 . C36 . H362 . 108.8 no
H361 . C36 . H362 . 109.0 no
C36 . C37 . C38 . 114.9(6) yes
C36 . C37 . H371 . 106.6 no
C38 . C37 . H371 . 107.3 no
C36 . C37 . H372 . 107.5 no
C38 . C37 . H372 . 110.8 no
H371 . C37 . H372 . 109.7 no
C37 . C38 . C39 . 110.7(6) yes
C37 . C38 . H382 . 111.7 no
C39 . C38 . H382 . 113.1 no
C37 . C38 . H381 . 106.7 no
C39 . C38 . H381 . 107.8 no
H382 . C38 . H381 . 106.4 no
C38 . C39 . C40 . 117.2(6) yes
C38 . C39 . H392 . 107.3 no
C40 . C39 . H392 . 108.8 no
C38 . C39 . H391 . 106.8 no
C40 . C39 . H391 . 107.5 no
H392 . C39 . H391 . 109.2 no
C39 . C40 . C41 . 114.4(5) yes
C39 . C40 . H401 . 108.6 no
C41 . C40 . H401 . 108.3 no
C39 . C40 . H402 . 108.0 no
C41 . C40 . H402 . 108.6 no
H401 . C40 . H402 . 108.8 no
C40 . C41 . C42 . 116.5(5) yes
C40 . C41 . H412 . 108.2 no
C42 . C41 . H412 . 109.2 no
C40 . C41 . H411 . 106.7 no
C42 . C41 . H411 . 106.7 no
H412 . C41 . H411 . 109.3 no
C41 . C42 . C43 . 116.3(5) yes
C41 . C42 . H421 . 106.2 no
C43 . C42 . H421 . 108.8 no
C41 . C42 . H422 . 107.3 no
C43 . C42 . H422 . 108.2 no
H421 . C42 . H422 . 110.1 no
C42 . C43 . C44 . 116.0(5) yes
C42 . C43 . H432 . 106.3 no
C44 . C43 . H432 . 109.4 no
C42 . C43 . H431 . 107.7 no
C44 . C43 . H431 . 108.7 no
H432 . C43 . H431 . 108.6 no
C43 . C44 . C45 . 114.3(5) yes
C43 . C44 . H441 . 107.8 no
C45 . C44 . H441 . 107.5 no
C43 . C44 . H442 . 108.7 no
C45 . C44 . H442 . 108.9 no
H441 . C44 . H442 . 109.5 no
C44 . C45 . H453 . 110.1 no
C44 . C45 . H452 . 107.7 no
H453 . C45 . H452 . 109.9 no
C44 . C45 . H451 . 108.7 no
H453 . C45 . H451 . 110.4 no
H452 . C45 . H451 . 110.1 no
C29 . C46 . C47 . 109.4(3) yes
C29 . C46 . C62 . 113.6(3) yes
C47 . C46 . C62 . 112.5(3) yes
C29 . C46 . H461 . 107.5 no
C47 . C46 . H461 . 106.8 no
C62 . C46 . H461 . 106.5 no
C46 . C47 . C3 . 122.2(3) yes
C46 . C47 . C48 . 121.6(3) yes
C3 . C47 . C48 . 116.1(4) yes
C47 . C48 . C49 . 123.8(4) yes
C47 . C48 . H481 . 117.8 no
C49 . C48 . H481 . 118.4 no
C5 . C49 . C48 . 116.5(4) yes
C5 . C49 . C50 . 120.7(3) yes
C48 . C49 . C50 . 122.7(3) yes
C10 . C50 . C49 . 108.5(3) yes
C10 . C50 . C51 . 113.4(3) yes
C49 . C50 . C51 . 114.6(3) yes
C10 . C50 . H501 . 107.8 no
C49 . C50 . H501 . 106.2 no
C51 . C50 . H501 . 105.9 no
C50 . C51 . C52 . 113.5(3) yes
C50 . C51 . H511 . 110.6 no
C52 . C51 . H511 . 109.6 no
C50 . C51 . H512 . 108.4 no
C52 . C51 . H512 . 107.6 no
H511 . C51 . H512 . 107.0 no
C51 . C52 . C53 . 112.3(3) yes
C51 . C52 . H522 . 109.1 no
C53 . C52 . H522 . 108.9 no
C51 . C52 . H521 . 109.3 no
C53 . C52 . H521 . 109.0 no
H522 . C52 . H521 . 108.1 no
C52 . C53 . C54 . 115.2(4) yes
C52 . C53 . H532 . 108.6 no
C54 . C53 . H532 . 106.3 no
C52 . C53 . H531 . 107.9 no
C54 . C53 . H531 . 108.4 no
H532 . C53 . H531 . 110.4 no
C53 . C54 . C55 . 112.4(4) yes
C53 . C54 . H541 . 109.0 no
C55 . C54 . H541 . 109.5 no
C53 . C54 . H542 . 110.4 no
C55 . C54 . H542 . 108.7 no
H541 . C54 . H542 . 106.6 no
C54 . C55 . C56 . 114.6(4) yes
C54 . C55 . H551 . 109.6 no
C56 . C55 . H551 . 108.4 no
C54 . C55 . H552 . 108.5 no
C56 . C55 . H552 . 107.4 no
H551 . C55 . H552 . 108.2 no
C55 . C56 . C57 . 114.0(4) yes
C55 . C56 . H562 . 108.5 no
C57 . C56 . H562 . 108.0 no
C55 . C56 . H561 . 108.8 no
C57 . C56 . H561 . 108.8 no
H562 . C56 . H561 . 108.6 no
C56 . C57 . C58 . 114.7(4) yes
C56 . C57 . H572 . 109.2 no
C58 . C57 . H572 . 107.6 no
C56 . C57 . H571 . 106.9 no
C58 . C57 . H571 . 108.1 no
H572 . C57 . H571 . 110.2 no
C57 . C58 . C59 . 115.1(5) yes
C57 . C58 . H581 . 106.9 no
C59 . C58 . H581 . 107.9 no
C57 . C58 . H582 . 109.5 no
C59 . C58 . H582 . 108.9 no
H581 . C58 . H582 . 108.3 no
C58 . C59 . C60 . 114.9(5) yes
C58 . C59 . H592 . 107.9 no
C60 . C59 . H592 . 108.6 no
C58 . C59 . H591 . 108.4 no
C60 . C59 . H591 . 108.0 no
H592 . C59 . H591 . 108.9 no
C59 . C60 . C61 . 113.2(7) yes
C59 . C60 . H601 . 107.8 no
C61 . C60 . H601 . 105.4 no
C59 . C60 . H602 . 109.5 no
C61 . C60 . H602 . 109.2 no
H601 . C60 . H602 . 111.8 no
C60 . C61 . H612 . 110.2 no
C60 . C61 . H611 . 112.4 no
H612 . C61 . H611 . 109.0 no
C60 . C61 . H613 . 106.9 no
H612 . C61 . H613 . 108.6 no
H611 . C61 . H613 . 109.6 no
C46 . C62 . C63 . 114.4(3) yes
C46 . C62 . H621 . 108.6 no
C63 . C62 . H621 . 108.3 no
C46 . C62 . H622 . 110.0 no
C63 . C62 . H622 . 106.5 no
H621 . C62 . H622 . 108.9 no
C62 . C63 . C64 . 114.7(4) yes
C62 . C63 . H632 . 109.1 no
C64 . C63 . H632 . 106.6 no
C62 . C63 . H631 . 108.7 no
C64 . C63 . H631 . 108.1 no
H632 . C63 . H631 . 109.5 no
C63 . C64 . C65 . 113.3(4) yes
C63 . C64 . H641 . 109.9 no
C65 . C64 . H641 . 109.5 no
C63 . C64 . H642 . 108.7 no
C65 . C64 . H642 . 107.0 no
H641 . C64 . H642 . 108.2 no
C64 . C65 . C66 . 114.1(4) yes
C64 . C65 . H652 . 109.6 no
C66 . C65 . H652 . 107.5 no
C64 . C65 . H651 . 108.8 no
C66 . C65 . H651 . 106.6 no
H652 . C65 . H651 . 110.1 no
C65 . C66 . C67 . 113.9(4) yes
C65 . C66 . H661 . 109.8 no
C67 . C66 . H661 . 108.4 no
C65 . C66 . H662 . 107.6 no
C67 . C66 . H662 . 108.4 no
H661 . C66 . H662 . 108.6 no
C66 . C67 . C68 . 114.8(4) yes
C66 . C67 . H672 . 106.7 no
C68 . C67 . H672 . 108.5 no
C66 . C67 . H671 . 109.6 no
C68 . C67 . H671 . 109.2 no
H672 . C67 . H671 . 107.9 no
C67 . C68 . C69 . 114.4(4) yes
C67 . C68 . H682 . 108.7 no
C69 . C68 . H682 . 107.6 no
C67 . C68 . H681 . 107.8 no
C69 . C68 . H681 . 109.7 no
H682 . C68 . H681 . 108.5 no
C68 . C69 . C70 . 114.0(4) yes
C68 . C69 . H691 . 108.3 no
C70 . C69 . H691 . 108.1 no
C68 . C69 . H692 . 108.7 no
C70 . C69 . H692 . 109.1 no
H691 . C69 . H692 . 108.5 no
C69 . C70 . C71 . 114.4(4) yes
C69 . C70 . H701 . 108.3 no
C71 . C70 . H701 . 109.0 no
C69 . C70 . H702 . 108.9 no
C71 . C70 . H702 . 106.8 no
H701 . C70 . H702 . 109.3 no
C70 . C71 . C72 . 114.6(5) yes
C70 . C71 . H712 . 108.3 no
C72 . C71 . H712 . 107.6 no
C70 . C71 . H711 . 108.2 no
C72 . C71 . H711 . 107.6 no
H712 . C71 . H711 . 110.4 no
C71 . C72 . H723 . 110.6 no
C71 . C72 . H722 . 109.6 no
H723 . C72 . H722 . 109.3 no
C71 . C72 . H721 . 110.5 no
H723 . C72 . H721 . 108.2 no
H722 . C72 . H721 . 108.6 no
C16 . C73 . C74 . 114.3(3) yes
C16 . C73 . H731 . 108.8 no
C74 . C73 . H731 . 107.9 no
C16 . C73 . H732 . 109.4 no
C74 . C73 . H732 . 108.8 no
H731 . C73 . H732 . 107.3 no
C73 . C74 . C75 . 112.1(4) yes
C73 . C74 . H742 . 109.0 no
C75 . C74 . H742 . 109.0 no
C73 . C74 . H741 . 108.8 no
C75 . C74 . H741 . 109.6 no
H742 . C74 . H741 . 108.2 no
C74 . C75 . C76 . 114.0(4) yes
C74 . C75 . H752 . 108.5 no
C76 . C75 . H752 . 108.2 no
C74 . C75 . H751 . 109.1 no
C76 . C75 . H751 . 108.9 no
H752 . C75 . H751 . 108.1 no
C75 . C76 . C77 . 113.4(4) yes
C75 . C76 . H761 . 108.9 no
C77 . C76 . H761 . 108.0 no
C75 . C76 . H762 . 107.9 no
C77 . C76 . H762 . 108.4 no
H761 . C76 . H762 . 110.2 no
C76 . C77 . C78 . 113.9(4) yes
C76 . C77 . H771 . 109.6 no
C78 . C77 . H771 . 107.1 no
C76 . C77 . H772 . 108.0 no
C78 . C77 . H772 . 109.6 no
H771 . C77 . H772 . 108.4 no
C77 . C78 . C79 . 113.7(4) yes
C77 . C78 . H782 . 110.5 no
C79 . C78 . H782 . 109.2 no
C77 . C78 . H781 . 109.0 no
C79 . C78 . H781 . 107.5 no
H782 . C78 . H781 . 106.7 no
C78 . C79 . C80 . 115.2(4) yes
C78 . C79 . H792 . 109.6 no
C80 . C79 . H792 . 105.9 no
C78 . C79 . H791 . 109.9 no
C80 . C79 . H791 . 108.1 no
H792 . C79 . H791 . 107.9 no
C79 . C80 . C81 . 112.9(5) yes
C79 . C80 . H801 . 109.9 no
C81 . C80 . H801 . 110.1 no
C79 . C80 . H802 . 107.0 no
C81 . C80 . H802 . 107.7 no
H801 . C80 . H802 . 109.1 no
C80 . C81 . C82 . 112.1(5) yes
C80 . C81 . H812 . 109.0 no
C82 . C81 . H812 . 109.3 no
C80 . C81 . H811 . 108.8 no
C82 . C81 . H811 . 109.2 no
H812 . C81 . H811 . 108.4 no
C81 . C82 . C83 . 113.6(7) yes
C81 . C82 . H821 . 111.7 no
C83 . C82 . H821 . 108.1 no
C81 . C82 . H822 . 107.2 no
C83 . C82 . H822 . 108.6 no
H821 . C82 . H822 . 107.4 no
C82 . C83 . H832 . 111.5 no
C82 . C83 . H831 . 109.4 no
H832 . C83 . H831 . 109.3 no
C82 . C83 . H833 . 109.9 no
H832 . C83 . H833 . 109.1 no
H831 . C83 . H833 . 107.7 no
P7 . C85 . C86 . 121.3(3) yes
P7 . C85 . C90 . 120.0(4) yes
C86 . C85 . C90 . 118.7(4) yes
C85 . C86 . C87 . 121.0(5) yes
C85 . C86 . H861 . 119.9 no
C87 . C86 . H861 . 119.1 no
C86 . C87 . C88 . 118.8(5) yes
C86 . C87 . H871 . 119.5 no
C88 . C87 . H871 . 121.7 no
C87 . C88 . C89 . 121.6(5) yes
C87 . C88 . H881 . 119.6 no
C89 . C88 . H881 . 118.8 no
C88 . C89 . C90 . 120.5(5) yes
C88 . C89 . H891 . 119.9 no
C90 . C89 . H891 . 119.7 no
C89 . C90 . C85 . 119.4(5) yes
C89 . C90 . H901 . 121.1 no
C85 . C90 . H901 . 119.6 no
P1 . C92 . C93 . 117.7(3) yes
P1 . C92 . C97 . 122.3(3) yes
C93 . C92 . C97 . 120.0(4) yes
C92 . C93 . C94 . 119.9(4) yes
C92 . C93 . H931 . 120.1 no
C94 . C93 . H931 . 119.9 no
C93 . C94 . C95 . 119.6(5) yes
C93 . C94 . H941 . 119.6 no
C95 . C94 . H941 . 120.8 no
C94 . C95 . C96 . 120.9(4) yes
C94 . C95 . H951 . 119.5 no
C96 . C95 . H951 . 119.6 no
C95 . C96 . C97 . 120.4(5) yes
C95 . C96 . H961 . 119.9 no
C97 . C96 . H961 . 119.7 no
C96 . C97 . C92 . 119.1(5) yes
C96 . C97 . H971 . 120.3 no
C92 . C97 . H971 . 120.5 no
C105 . O104 . H1041 . 102.6 no
O104 . C105 . H1052 . 108.0 no
O104 . C105 . H1051 . 111.1 no
H1052 . C105 . H1051 . 111.4 no
O104 . C105 . H1053 . 108.2 no
H1052 . C105 . H1053 . 109.8 no
H1051 . C105 . H1053 . 108.3 no
Cl100 . C1 . Cl98 . 110.3(4) yes
Cl100 . C1 . Cl102 . 111.7(5) yes
Cl98 . C1 . Cl102 . 108.7(5) yes
Cl100 . C1 . H11 . 109.5 no
Cl98 . C1 . H11 . 107.8 no
Cl102 . C1 . H11 . 108.7 no

loop_
_geom_bond_atom_site_label_1
_geom_bond_site_symmetry_1
_geom_bond_atom_site_label_2
_geom_bond_site_symmetry_2
_geom_bond_distance
_geom_bond_publ_flag
P1 . O2 . 1.590(3) yes
P1 . O28 . 1.595(3) yes
P1 . O91 . 1.464(3) yes
P1 . C92 . 1.765(4) yes
O2 . C3 . 1.415(5) yes
C3 . C4 . 1.382(6) yes
C3 . C47 . 1.392(5) yes
C4 . C5 . 1.375(6) yes
C4 . H41 . 0.914 no
C5 . O6 . 1.402(5) yes
C5 . C49 . 1.395(6) yes
O6 . P7 . 1.594(3) yes
P7 . O8 . 1.585(3) yes
P7 . O84 . 1.450(3) yes
P7 . C85 . 1.782(4) yes
O8 . C9 . 1.419(5) yes
C9 . C10 . 1.385(6) yes
C9 . C14 . 1.378(6) yes
C10 . C11 . 1.404(5) yes
C10 . C50 . 1.524(5) yes
C11 . C12 . 1.386(6) yes
C11 . H111 . 0.930 no
C12 . C13 . 1.399(6) yes
C12 . C16 . 1.536(5) yes
C13 . C14 . 1.397(6) yes
C13 . O15 . 1.351(5) yes
C14 . H141 . 0.916 no
O15 . H151 . 0.817 no
C16 . C17 . 1.520(6) yes
C16 . C73 . 1.527(6) yes
C16 . H161 . 0.971 no
C17 . C18 . 1.417(6) yes
C17 . C34 . 1.393(6) yes
C18 . O19 . 1.360(5) yes
C18 . C20 . 1.376(6) yes
O19 . H191 . 0.813 no
C20 . C21 . 1.389(6) yes
C20 . H201 . 0.931 no
C21 . O22 . 1.393(5) yes
C21 . C33 . 1.399(6) yes
O22 . C23 . 1.409(5) yes
C23 . O24 . 1.421(5) yes
C23 . H232 . 0.961 no
C23 . H231 . 0.972 no
O24 . C25 . 1.392(5) yes
C25 . C26 . 1.381(6) yes
C25 . C31 . 1.400(6) yes
C26 . C27 . 1.379(6) yes
C26 . H261 . 0.919 no
C27 . O28 . 1.411(5) yes
C27 . C29 . 1.399(6) yes
C29 . C30 . 1.404(6) yes
C29 . C46 . 1.520(5) yes
C30 . C31 . 1.389(6) yes
C30 . H301 . 0.922 no
C31 . C32 . 1.523(6) yes
C32 . C33 . 1.530(6) yes
C32 . C35 . 1.533(6) yes
C32 . H321 . 0.981 no
C33 . C34 . 1.382(6) yes
C34 . H341 . 0.934 no
C35 . C36 . 1.528(6) yes
C35 . H352 . 0.962 no
C35 . H351 . 0.979 no
C36 . C37 . 1.488(8) yes
C36 . H361 . 0.989 no
C36 . H362 . 0.979 no
C37 . C38 . 1.522(9) yes
C37 . H371 . 0.991 no
C37 . H372 . 0.989 no
C38 . C39 . 1.473(10) yes
C38 . H382 . 0.970 no
C38 . H381 . 0.969 no
C39 . C40 . 1.482(8) yes
C39 . H392 . 0.980 no
C39 . H391 . 0.972 no
C40 . C41 . 1.523(9) yes
C40 . H401 . 0.976 no
C40 . H402 . 0.976 no
C41 . C42 . 1.475(9) yes
C41 . H412 . 0.967 no
C41 . H411 . 0.971 no
C42 . C43 . 1.505(8) yes
C42 . H421 . 0.985 no
C42 . H422 . 0.976 no
C43 . C44 . 1.504(8) yes
C43 . H432 . 0.976 no
C43 . H431 . 0.969 no
C44 . C45 . 1.521(8) yes
C44 . H441 . 0.974 no
C44 . H442 . 0.980 no
C45 . H453 . 0.971 no
C45 . H452 . 0.966 no
C45 . H451 . 0.961 no
C46 . C47 . 1.534(5) yes
C46 . C62 . 1.532(5) yes
C46 . H461 . 0.958 no
C47 . C48 . 1.393(5) yes
C48 . C49 . 1.390(6) yes
C48 . H481 . 0.930 no
C49 . C50 . 1.517(5) yes
C50 . C51 . 1.533(5) yes
C50 . H501 . 0.974 no
C51 . C52 . 1.515(6) yes
C51 . H511 . 0.966 no
C51 . H512 . 0.960 no
C52 . C53 . 1.517(6) yes
C52 . H522 . 0.962 no
C52 . H521 . 0.975 no
C53 . C54 . 1.522(6) yes
C53 . H532 . 0.967 no
C53 . H531 . 0.965 no
C54 . C55 . 1.525(6) yes
C54 . H541 . 0.963 no
C54 . H542 . 0.964 no
C55 . C56 . 1.522(6) yes
C55 . H551 . 0.978 no
C55 . H552 . 0.960 no
C56 . C57 . 1.514(6) yes
C56 . H562 . 0.970 no
C56 . H561 . 0.962 no
C57 . C58 . 1.511(7) yes
C57 . H572 . 0.956 no
C57 . H571 . 0.961 no
C58 . C59 . 1.509(7) yes
C58 . H581 . 0.960 no
C58 . H582 . 0.966 no
C59 . C60 . 1.520(9) yes
C59 . H592 . 0.970 no
C59 . H591 . 0.985 no
C60 . C61 . 1.519(10) yes
C60 . H601 . 0.982 no
C60 . H602 . 0.975 no
C61 . H612 . 0.956 no
C61 . H611 . 0.958 no
C61 . H613 . 0.963 no
C62 . C63 . 1.522(6) yes
C62 . H621 . 0.979 no
C62 . H622 . 0.998 no
C63 . C64 . 1.512(6) yes
C63 . H632 . 0.962 no
C63 . H631 . 0.972 no
C64 . C65 . 1.523(6) yes
C64 . H641 . 0.976 no
C64 . H642 . 0.981 no
C65 . C66 . 1.520(6) yes
C65 . H652 . 0.975 no
C65 . H651 . 0.968 no
C66 . C67 . 1.524(6) yes
C66 . H661 . 0.974 no
C66 . H662 . 0.963 no
C67 . C68 . 1.508(6) yes
C67 . H672 . 0.972 no
C67 . H671 . 0.965 no
C68 . C69 . 1.522(6) yes
C68 . H682 . 0.973 no
C68 . H681 . 0.974 no
C69 . C70 . 1.519(6) yes
C69 . H691 . 0.966 no
C69 . H692 . 0.953 no
C70 . C71 . 1.517(7) yes
C70 . H701 . 0.975 no
C70 . H702 . 0.960 no
C71 . C72 . 1.479(8) yes
C71 . H712 . 0.981 no
C71 . H711 . 0.969 no
C72 . H723 . 0.960 no
C72 . H722 . 0.959 no
C72 . H721 . 0.967 no
C73 . C74 . 1.521(6) yes
C73 . H731 . 0.974 no
C73 . H732 . 0.964 no
C74 . C75 . 1.525(6) yes
C74 . H742 . 0.961 no
C74 . H741 . 0.971 no
C75 . C76 . 1.531(6) yes
C75 . H752 . 0.968 no
C75 . H751 . 0.980 no
C76 . C77 . 1.525(7) yes
C76 . H761 . 0.974 no
C76 . H762 . 0.973 no
C77 . C78 . 1.534(7) yes
C77 . H771 . 0.984 no
C77 . H772 . 0.971 no
C78 . C79 . 1.505(8) yes
C78 . H782 . 0.979 no
C78 . H781 . 0.968 no
C79 . C80 . 1.514(7) yes
C79 . H792 . 0.960 no
C79 . H791 . 0.969 no
C80 . C81 . 1.536(8) yes
C80 . H801 . 0.968 no
C80 . H802 . 0.972 no
C81 . C82 . 1.517(9) yes
C81 . H812 . 0.977 no
C81 . H811 . 0.968 no
C82 . C83 . 1.418(10) yes
C82 . H821 . 0.972 no
C82 . H822 . 0.960 no
C83 . H832 . 0.977 no
C83 . H831 . 0.968 no
C83 . H833 . 0.970 no
C85 . C86 . 1.397(7) yes
C85 . C90 . 1.367(7) yes
C86 . C87 . 1.381(7) yes
C86 . H861 . 0.940 no
C87 . C88 . 1.361(9) yes
C87 . H871 . 0.939 no
C88 . C89 . 1.339(9) yes
C88 . H881 . 0.931 no
C89 . C90 . 1.405(8) yes
C89 . H891 . 0.928 no
C90 . H901 . 0.943 no
C92 . C93 . 1.404(6) yes
C92 . C97 . 1.387(6) yes
C93 . C94 . 1.381(6) yes
C93 . H931 . 0.924 no
C94 . C95 . 1.376(7) yes
C94 . H941 . 0.937 no
C95 . C96 . 1.377(8) yes
C95 . H951 . 0.922 no
C96 . C97 . 1.389(7) yes
C96 . H961 . 0.926 no
C97 . H971 . 0.919 no
Cl98 . C1 . 1.793(9) yes
Cl100 . C1 . 1.804(10) yes
Cl102 . C1 . 1.713(7) yes
O104 . C105 . 1.396(5) yes
O104 . H1041 . 0.820 no
C105 . H1052 . 0.966 no
C105 . H1051 . 0.957 no
C105 . H1053 . 0.959 no
C1 . H11 . 1.004 no

loop_
_geom_hbond_atom_site_label_D
_geom_hbond_site_symmetry_D
_geom_hbond_atom_site_label_H
_geom_hbond_site_symmetry_H
_geom_hbond_atom_site_label_A
_geom_hbond_site_symmetry_A
_geom_hbond_angle_DHA
_geom_hbond_distance_DH
_geom_hbond_distance_HA
_geom_hbond_distance_DA
_geom_hbond_publ_flag
C83 . H833 . O6 1_545 163 0.97 2.55 3.484(7) yes
O104 . H1041 . O91 . 168 0.82 1.96 2.764(7) yes
O19 . H191 . O104 2_556 158 0.81 1.78 2.557(7) yes
O15 . H151 . O19 . 178 0.82 1.85 2.664(7) yes
C1 . H11 . O22 1_655 128 1.00 2.40 3.117(7) yes
